data_4071028
loop_
_publ_author_name
'Aharonovich, Sinai'
'Kapon, Moshe'
'Botoshanski, Mark'
'Eisen, Moris S.'

_publ_section_title
;
 N,N&#x2032;-Bis-Silylated Lithium Aryl Amidinates: Synthesis,
 Characterization, and the Gradual Transition of Coordination Mode from \s
 Toward \p Originated by Crystal Packing Interactions
;
_journal_issue 8
_journal_name_full Organometallics
_journal_page_first 1869
_journal_paper_doi 10.1021/om701216p
_journal_volume 27
_journal_year 2008
_chemical_formula_moiety 'C21 H43 Li N4 Si2'
_chemical_formula_sum 'C21 H43 Li N4 Si2'
_chemical_formula_weight 414.71
_chemical_name_common 'Moris-166 (lidimoet)'
_chemical_name_systematic
; 
 ? 
;
_space_group_IT_number 14
_symmetry_cell_setting monoclinic
_symmetry_space_group_name_Hall '-P 2ybc'
_symmetry_space_group_name_H-M 'P 1 21/c 1'
_atom_sites_solution_hydrogens geom
_atom_sites_solution_primary direct
_atom_sites_solution_secondary difmap
_audit_creation_method SHELXL-97
_cell_angle_alpha 90.00
_cell_angle_beta 115.36(3)
_cell_angle_gamma 90.00
_cell_formula_units_Z 4
_cell_length_a 10.203(2)
_cell_length_b 29.221(6)
_cell_length_c 10.481(2)
_cell_measurement_reflns_used 25542
_cell_measurement_temperature 230(1)
_cell_measurement_theta_max 22.07
_cell_measurement_theta_min 1.39
_cell_volume 2823.7(12)
_computing_cell_refinement 'DENZO HKL2000 (Otwinowski & Minor 1997)'
_computing_data_collection 'Nonius (1997), KappaCCD Collect Program'
_computing_data_reduction 'DENZO HKL2000 (Otwinowski & Minor 1997)'
_computing_molecular_graphics 'TEXSAN  (MSC, 1999)'
_computing_structure_refinement 'SHELXL-97 (Sheldrick, 1997)'
_computing_structure_solution 'SHELXS-97 (Sheldrick, 1997)'
_diffrn_ambient_temperature 230(1)
_diffrn_measured_fraction_theta_full 0.917
_diffrn_measured_fraction_theta_max 0.917
_diffrn_measurement_device_type 'Nonius KappaCCD'
_diffrn_measurement_method 'phi- and omega-scans'
_diffrn_radiation_monochromator graphite
_diffrn_radiation_source 'fine-focus sealed tube'
_diffrn_radiation_type MoK\a
_diffrn_radiation_wavelength 0.71073
_diffrn_reflns_av_R_equivalents 0.0383
_diffrn_reflns_av_sigmaI/netI 0.0753
_diffrn_reflns_limit_h_max 10
_diffrn_reflns_limit_h_min -10
_diffrn_reflns_limit_k_max 29
_diffrn_reflns_limit_k_min -26
_diffrn_reflns_limit_l_max 11
_diffrn_reflns_limit_l_min -10
_diffrn_reflns_number 25542
_diffrn_reflns_theta_full 22.07
_diffrn_reflns_theta_max 21.99
_diffrn_reflns_theta_min 1.39
_diffrn_standards_number 0
_exptl_absorpt_coefficient_mu 0.137
_exptl_absorpt_correction_type none
_exptl_crystal_colour colorless
_exptl_crystal_density_diffrn 0.976
_exptl_crystal_density_method 'not measured'
_exptl_crystal_description plate
_exptl_crystal_F_000 912
_exptl_crystal_size_max 0.42
_exptl_crystal_size_mid 0.30
_exptl_crystal_size_min 0.06
_refine_diff_density_max 0.260
_refine_diff_density_min -0.206
_refine_diff_density_rms 0.039
_refine_ls_extinction_method none
_refine_ls_goodness_of_fit_ref 1.066
_refine_ls_hydrogen_treatment constr
_refine_ls_matrix_type full
_refine_ls_number_parameters 253
_refine_ls_number_reflns 3198
_refine_ls_number_restraints 2
_refine_ls_restrained_S_all 1.097
_refine_ls_R_factor_all 0.1098
_refine_ls_R_factor_gt 0.0606
_refine_ls_shift/su_max 0.000
_refine_ls_shift/su_mean 0.000
_refine_ls_structure_factor_coef Fsqd
_refine_ls_weighting_details 'calc w=1/[\s^2^(Fo^2^)+(0.0897P)^2^+0.0000P] where P=(Fo^2^+2Fc^2^)/3'
_refine_ls_weighting_scheme calc
_refine_ls_wR_factor_gt 0.1600
_refine_ls_wR_factor_ref 0.1750
_reflns_number_gt 1903
_reflns_number_total 3196
_reflns_threshold_expression >2sigma(I)
_cod_data_source_file om701216p-file003.cif
_cod_data_source_block complex1
_cod_original_cell_volume 2823.7(10)
_cod_original_sg_symbol_H-M 'P 21/c'
_cod_database_code 4071028

loop_
_symmetry_equiv_pos_as_xyz
'x, y, z'
'-x, y+1/2, -z+1/2'
'-x, -y, -z'
'x, -y-1/2, z-1/2'

loop_
_atom_site_label
_atom_site_type_symbol
_atom_site_fract_x
_atom_site_fract_y
_atom_site_fract_z
_atom_site_U_iso_or_equiv
_atom_site_adp_type
_atom_site_occupancy
_atom_site_symmetry_multiplicity
_atom_site_calc_flag
_atom_site_refinement_flags
Si1 Si 0.93695(13) 0.08501(4) 0.81947(13) 0.0596(5) Uani 1 1 d .
Si2 Si 0.49713(15) 0.18486(6) 0.86204(15) 0.0852(6) Uani 1 1 d .
N1 N 0.8341(4) 0.11169(11) 0.8894(3) 0.0530(9) Uani 1 1 d .
N2 N 0.6504(3) 0.15399(11) 0.9026(3) 0.0583(10) Uani 1 1 d .
N3 N 1.0055(5) 0.19394(16) 1.1725(5) 0.0922(13) Uani 1 1 d .
N4 N 0.8892(5) 0.11485(17) 1.2535(5) 0.0905(13) Uani 1 1 d .
C1 C 0.8483(5) 0.03804(15) 0.6901(5) 0.0850(16) Uani 1 1 d .
H1A H 0.7651 0.0500 0.6115 0.102 Uiso 1 1 d R
H1B H 0.8183 0.0143 0.7350 0.102 Uiso 1 1 d R
H1C H 0.9156 0.0258 0.6571 0.102 Uiso 1 1 d R
C2 C 1.0069(5) 0.12766(17) 0.7321(5) 0.0886(16) Uani 1 1 d .
H2A H 0.9268 0.1412 0.6539 0.106 Uiso 1 1 d R
H2B H 1.0700 0.1128 0.6986 0.106 Uiso 1 1 d R
H2C H 1.0596 0.1511 0.7985 0.106 Uiso 1 1 d R
C3 C 1.0963(5) 0.05978(16) 0.9684(5) 0.0799(15) Uani 1 1 d .
H3A H 1.1447 0.0831 1.0371 0.096 Uiso 1 1 d R
H3B H 1.1620 0.0474 0.9337 0.096 Uiso 1 1 d R
H3C H 1.0646 0.0358 1.0114 0.096 Uiso 1 1 d R
C4 C 0.6977(5) 0.12670(14) 0.8307(4) 0.0514(11) Uani 1 1 d .
C5 C 0.5973(4) 0.11144(15) 0.6838(4) 0.0516(11) Uani 1 1 d .
C6 C 0.5893(5) 0.13664(16) 0.5693(5) 0.0654(13) Uani 1 1 d .
H6 H 0.6445 0.1632 0.5848 0.078 Uiso 1 1 d R
C7 C 0.5013(6) 0.1238(2) 0.4320(5) 0.0801(15) Uani 1 1 d .
H7 H 0.4966 0.1411 0.3557 0.096 Uiso 1 1 d R
C8 C 0.4211(6) 0.0845(2) 0.4121(7) 0.0942(19) Uani 1 1 d .
H8 H 0.3624 0.0747 0.3208 0.113 Uiso 1 1 d R
C9 C 0.4258(6) 0.05922(19) 0.5240(7) 0.0902(17) Uani 1 1 d .
H9 H 0.3687 0.0331 0.5074 0.108 Uiso 1 1 d R
C10 C 0.5143(5) 0.07209(17) 0.6615(5) 0.0706(14) Uani 1 1 d .
C11 C 0.5229(6) 0.0430(2) 0.7829(7) 0.117(2) Uani 1 1 d D
H11A H 0.5866 0.0175 0.7912 0.140 Uiso 1 1 calc R
H11B H 0.5689 0.0611 0.8684 0.140 Uiso 1 1 calc R
C12 C 0.3905(9) 0.0250(4) 0.7787(10) 0.267(6) Uani 1 1 d D
H12A H 0.3885 -0.0076 0.7660 0.400 Uiso 1 1 calc R
H12B H 0.3096 0.0386 0.7015 0.400 Uiso 1 1 calc R
H12C H 0.3848 0.0319 0.8657 0.400 Uiso 1 1 calc R
C13 C 0.3460(5) 0.17825(18) 0.6858(5) 0.0943(17) Uani 1 1 d .
H13A H 0.3794 0.1849 0.6150 0.113 Uiso 1 1 d R
H13B H 0.2694 0.1990 0.6762 0.113 Uiso 1 1 d R
H13C H 0.3103 0.1474 0.6743 0.113 Uiso 1 1 d R
C14 C 0.4248(7) 0.1724(3) 0.9921(7) 0.209(5) Uani 1 1 d .
H14A H 0.5010 0.1753 1.0858 0.251 Uiso 1 1 d R
H14B H 0.3873 0.1417 0.9783 0.251 Uiso 1 1 d R
H14C H 0.3484 0.1936 0.9800 0.251 Uiso 1 1 d R
C15 C 0.5472(7) 0.2462(2) 0.8810(10) 0.215(5) Uani 1 1 d .
H15A H 0.5863 0.2541 0.8153 0.258 Uiso 1 1 d R
H15B H 0.6186 0.2517 0.9755 0.258 Uiso 1 1 d R
H15C H 0.4628 0.2644 0.8624 0.258 Uiso 1 1 d R
C16 C 1.0060(10) 0.1429(4) 1.3534(8) 0.209(5) Uani 1 1 d D
H16A H 0.9736 0.1539 1.4224 0.251 Uiso 1 1 d R
H16B H 1.0894 0.1234 1.4039 0.251 Uiso 1 1 d R
C17 C 1.0526(13) 0.1816(4) 1.3098(10) 0.239(6) Uani 1 1 d D
H17A H 1.1566 0.1774 1.3453 0.287 Uiso 1 1 d R
H17B H 1.0391 0.2076 1.3606 0.287 Uiso 1 1 d R
C18 C 0.9522(8) 0.2402(2) 1.1550(10) 0.189(4) Uani 1 1 d .
H18A H 0.9188 0.2493 1.0581 0.227 Uiso 1 1 d R
H18B H 1.0279 0.2605 1.2139 0.227 Uiso 1 1 d R
H18C H 0.8731 0.2415 1.1814 0.227 Uiso 1 1 d R
C19 C 1.1261(7) 0.1912(3) 1.1342(9) 0.171(3) Uani 1 1 d .
H19A H 1.0955 0.2011 1.0384 0.206 Uiso 1 1 d R
H19B H 1.1591 0.1601 1.1433 0.206 Uiso 1 1 d R
H19C H 1.2037 0.2104 1.1960 0.206 Uiso 1 1 d R
C20 C 0.7670(7) 0.1170(3) 1.2846(7) 0.151(3) Uani 1 1 d .
H20A H 0.7366 0.1483 1.2812 0.181 Uiso 1 1 d R
H20B H 0.7917 0.1048 1.3770 0.181 Uiso 1 1 d R
H20C H 0.6894 0.0994 1.2158 0.181 Uiso 1 1 d R
C21 C 0.9348(11) 0.0684(3) 1.2599(9) 0.211(5) Uani 1 1 d .
H21A H 1.0182 0.0667 1.2401 0.253 Uiso 1 1 d R
H21B H 0.8564 0.0514 1.1900 0.253 Uiso 1 1 d R
H21C H 0.9581 0.0558 1.3516 0.253 Uiso 1 1 d R
Li1 Li 0.8479(8) 0.1454(2) 1.0619(7) 0.062(2) Uani 1 1 d .

loop_
_atom_site_aniso_label
_atom_site_aniso_U_11
_atom_site_aniso_U_22
_atom_site_aniso_U_33
_atom_site_aniso_U_23
_atom_site_aniso_U_13
_atom_site_aniso_U_12
Si1 0.0551(8) 0.0677(9) 0.0540(8) -0.0033(6) 0.0213(7) 0.0053(7)
Si2 0.0585(9) 0.1120(13) 0.0688(10) -0.0231(8) 0.0119(8) 0.0220(8)
N1 0.047(2) 0.059(2) 0.049(2) -0.0048(18) 0.0180(19) 0.0022(18)
N2 0.049(2) 0.067(2) 0.051(2) -0.0154(19) 0.0137(19) 0.0067(18)
N3 0.078(3) 0.093(4) 0.081(4) -0.014(3) 0.010(3) -0.009(3)
N4 0.090(3) 0.116(4) 0.070(3) 0.023(3) 0.038(3) 0.023(3)
C1 0.081(4) 0.087(4) 0.078(4) -0.019(3) 0.025(3) 0.016(3)
C2 0.085(4) 0.109(4) 0.077(4) 0.001(3) 0.040(3) -0.005(3)
C3 0.066(3) 0.096(4) 0.072(3) 0.002(3) 0.024(3) 0.017(3)
C4 0.048(3) 0.050(3) 0.053(3) 0.000(2) 0.019(3) -0.006(2)
C5 0.047(3) 0.058(3) 0.043(3) -0.007(2) 0.012(2) 0.002(2)
C6 0.057(3) 0.076(3) 0.055(3) -0.004(3) 0.017(3) 0.012(2)
C7 0.069(4) 0.113(5) 0.050(4) 0.004(3) 0.017(3) 0.020(3)
C8 0.064(4) 0.122(5) 0.069(4) -0.035(4) 0.002(3) 0.020(4)
C9 0.072(4) 0.089(4) 0.086(5) -0.019(4) 0.011(4) -0.014(3)
C10 0.063(3) 0.069(3) 0.064(4) -0.006(3) 0.012(3) -0.006(3)
C11 0.110(5) 0.109(5) 0.117(5) -0.001(4) 0.035(4) -0.048(4)
C12 0.161(9) 0.430(17) 0.214(11) 0.091(10) 0.084(8) -0.093(10)
C13 0.053(3) 0.125(4) 0.090(4) -0.012(3) 0.017(3) 0.022(3)
C14 0.116(6) 0.433(14) 0.084(5) 0.016(7) 0.049(5) 0.127(7)
C15 0.122(6) 0.100(5) 0.298(12) -0.075(6) -0.029(7) 0.042(4)
C16 0.144(8) 0.386(17) 0.058(5) 0.055(8) 0.006(5) -0.055(9)
C17 0.295(14) 0.248(13) 0.083(7) -0.032(7) -0.007(8) -0.112(11)
C18 0.142(7) 0.096(5) 0.281(11) -0.044(6) 0.045(7) -0.005(5)
C19 0.100(5) 0.163(7) 0.242(10) -0.069(7) 0.064(7) -0.033(5)
C20 0.127(6) 0.234(8) 0.126(6) 0.068(6) 0.087(5) 0.058(6)
C21 0.325(12) 0.159(7) 0.249(11) 0.116(8) 0.219(10) 0.132(8)
Li1 0.059(5) 0.067(5) 0.054(5) -0.008(4) 0.017(4) -0.005(4)

loop_
_atom_type_symbol
_atom_type_description
_atom_type_scat_dispersion_real
_atom_type_scat_dispersion_imag
_atom_type_scat_source
Si Si 0.0817 0.0704 'International Tables Vol C Tables 4.2.6.8 and 6.1.1.4'
C C 0.0033 0.0016 'International Tables Vol C Tables 4.2.6.8 and 6.1.1.4'
H H 0.0000 0.0000 'International Tables Vol C Tables 4.2.6.8 and 6.1.1.4'
N N 0.0061 0.0033 'International Tables Vol C Tables 4.2.6.8 and 6.1.1.4'
Li Li -0.0003 0.0001 'International Tables Vol C Tables 4.2.6.8 and 6.1.1.4'

loop_
_geom_angle_atom_site_label_1
_geom_angle_atom_site_label_2
_geom_angle_atom_site_label_3
_geom_angle
N1 Si1 C3 107.38(19)
N1 Si1 C2 110.0(2)
C3 Si1 C2 107.3(2)
N1 Si1 C1 116.89(19)
C3 Si1 C1 107.2(2)
C2 Si1 C1 107.7(2)
N2 Si2 C13 118.8(2)
N2 Si2 C14 109.2(3)
C13 Si2 C14 107.0(3)
N2 Si2 C15 107.8(3)
C13 Si2 C15 106.5(3)
C14 Si2 C15 107.0(4)
C4 N1 Si1 131.8(3)
C4 N1 Li1 84.9(3)
Si1 N1 Li1 142.4(3)
C4 N2 Si2 134.5(3)
C4 N2 Li1 85.2(3)
Si2 N2 Li1 139.9(3)
C17 N3 C18 109.1(7)
C17 N3 C19 108.8(7)
C18 N3 C19 109.6(6)
C17 N3 Li1 104.4(5)
C18 N3 Li1 114.1(4)
C19 N3 Li1 110.6(4)
C20 N4 C21 109.4(6)
C20 N4 C16 109.8(6)
C21 N4 C16 110.6(7)
C20 N4 Li1 111.7(4)
C21 N4 Li1 112.5(4)
C16 N4 Li1 102.7(4)
Si1 C1 H1A 109.3
Si1 C1 H1B 109.4
H1A C1 H1B 109.5
Si1 C1 H1C 109.7
H1A C1 H1C 109.5
H1B C1 H1C 109.5
Si1 C2 H2A 109.3
Si1 C2 H2B 109.6
H2A C2 H2B 109.5
Si1 C2 H2C 109.6
H2A C2 H2C 109.5
H2B C2 H2C 109.5
Si1 C3 H3A 109.5
Si1 C3 H3B 109.4
H3A C3 H3B 109.5
Si1 C3 H3C 109.5
H3A C3 H3C 109.5
H3B C3 H3C 109.5
N2 C4 N1 120.0(4)
N2 C4 C5 120.4(4)
N1 C4 C5 119.6(4)
N2 C4 Li1 60.0(3)
N1 C4 Li1 60.1(3)
C5 C4 Li1 176.0(3)
C6 C5 C10 119.4(4)
C6 C5 C4 119.5(4)
C10 C5 C4 121.1(4)
C5 C6 C7 122.0(5)
C5 C6 H6 119.1
C7 C6 H6 118.8
C8 C7 C6 117.7(5)
C8 C7 H7 121.0
C6 C7 H7 121.3
C9 C8 C7 121.4(5)
C9 C8 H8 119.2
C7 C8 H8 119.4
C8 C9 C10 120.9(5)
C8 C9 H9 119.6
C10 C9 H9 119.6
C9 C10 C5 118.6(5)
C9 C10 C11 120.3(5)
C5 C10 C11 121.1(4)
C12 C11 C10 118.0(6)
C12 C11 H11A 107.8
C10 C11 H11A 107.8
C12 C11 H11B 107.8
C10 C11 H11B 107.8
H11A C11 H11B 107.1
C11 C12 H12A 109.5
C11 C12 H12B 109.5
H12A C12 H12B 109.5
C11 C12 H12C 109.5
H12A C12 H12C 109.5
H12B C12 H12C 109.5
Si2 C13 H13A 109.4
Si2 C13 H13B 109.5
H13A C13 H13B 109.5
Si2 C13 H13C 109.5
H13A C13 H13C 109.5
H13B C13 H13C 109.5
Si2 C14 H14A 109.5
Si2 C14 H14B 109.4
H14A C14 H14B 109.5
Si2 C14 H14C 109.5
H14A C14 H14C 109.5
H14B C14 H14C 109.5
Si2 C15 H15A 109.7
Si2 C15 H15B 109.2
H15A C15 H15B 109.5
Si2 C15 H15C 109.6
H15A C15 H15C 109.5
H15B C15 H15C 109.5
C17 C16 N4 121.0(7)
C17 C16 Li1 74.6(5)
N4 C16 Li1 46.6(3)
C17 C16 H16A 104.4
N4 C16 H16A 106.7
Li1 C16 H16A 126.0
C17 C16 H16B 108.4
N4 C16 H16B 108.6
Li1 C16 H16B 125.2
H16A C16 H16B 106.7
N3 C17 C16 123.6(7)
N3 C17 Li1 47.2(4)
C16 C17 Li1 76.5(5)
N3 C17 H17A 105.9
C16 C17 H17A 104.1
Li1 C17 H17A 125.2
N3 C17 H17B 107.8
C16 C17 H17B 108.0
Li1 C17 H17B 126.2
H17A C17 H17B 106.1
N3 C18 H18A 109.8
N3 C18 H18B 110.0
H18A C18 H18B 109.5
N3 C18 H18C 108.6
H18A C18 H18C 109.5
H18B C18 H18C 109.5
N3 C19 H19A 109.8
N3 C19 H19B 109.2
H19A C19 H19B 109.5
N3 C19 H19C 109.5
H19A C19 H19C 109.5
H19B C19 H19C 109.5
N4 C20 H20A 109.6
N4 C20 H20B 109.8
H20A C20 H20B 109.5
N4 C20 H20C 109.1
H20A C20 H20C 109.5
H20B C20 H20C 109.5
N4 C21 H21A 109.9
N4 C21 H21B 108.0
H21A C21 H21B 109.5
N4 C21 H21C 110.5
H21A C21 H21C 109.5
H21B C21 H21C 109.5
N2 Li1 N1 69.8(3)
N2 Li1 N4 125.2(4)
N1 Li1 N4 124.7(4)
N2 Li1 N3 129.6(4)
N1 Li1 N3 125.0(4)
N4 Li1 N3 88.0(3)
N2 Li1 C4 34.77(17)
N1 Li1 C4 35.05(17)
N4 Li1 C4 133.2(4)
N3 Li1 C4 138.7(4)
N2 Li1 C17 145.3(4)
N1 Li1 C17 140.3(5)
N4 Li1 C17 59.6(3)
N3 Li1 C17 28.5(3)
C4 Li1 C17 167.1(4)
N2 Li1 C16 145.2(4)
N1 Li1 C16 139.5(4)
N4 Li1 C16 30.7(2)
N3 Li1 C16 57.3(3)
C4 Li1 C16 163.6(4)
C17 Li1 C16 28.87(19)

loop_
_geom_bond_atom_site_label_1
_geom_bond_atom_site_label_2
_geom_bond_distance
Si1 N1 1.704(3)
Si1 C3 1.857(5)
Si1 C2 1.861(5)
Si1 C1 1.868(5)
Si2 N2 1.694(4)
Si2 C13 1.841(5)
Si2 C14 1.843(7)
Si2 C15 1.850(6)
N1 C4 1.332(5)
N1 Li1 2.010(8)
N2 C4 1.322(5)
N2 Li1 2.007(8)
N3 C17 1.355(10)
N3 C18 1.439(7)
N3 C19 1.451(7)
N3 Li1 2.085(8)
N4 C20 1.419(6)
N4 C21 1.426(7)
N4 C16 1.456(9)
N4 Li1 2.069(8)
C1 H1A 0.9600
C1 H1B 0.9599
C1 H1C 0.9601
C2 H2A 0.9600
C2 H2B 0.9600
C2 H2C 0.9600
C3 H3A 0.9600
C3 H3B 0.9601
C3 H3C 0.9602
C4 C5 1.506(5)
C4 Li1 2.310(8)
C5 C6 1.380(6)
C5 C10 1.387(6)
C6 C7 1.382(6)
C6 H6 0.9302
C7 C8 1.373(7)
C7 H7 0.9299
C8 C9 1.369(7)
C8 H8 0.9300
C9 C10 1.385(7)
C9 H9 0.9299
C10 C11 1.501(7)
C11 C12 1.433(6)
C11 H11A 0.9700
C11 H11B 0.9700
C12 H12A 0.9600
C12 H12B 0.9600
C12 H12C 0.9600
C13 H13A 0.9600
C13 H13B 0.9601
C13 H13C 0.9600
C14 H14A 0.9599
C14 H14B 0.9601
C14 H14C 0.9600
C15 H15A 0.9600
C15 H15B 0.9600
C15 H15C 0.9598
C16 C17 1.379(8)
C16 Li1 2.779(10)
C16 H16A 0.9699
C16 H16B 0.9700
C17 Li1 2.755(11)
C17 H17A 0.9700
C17 H17B 0.9699
C18 H18A 0.9600
C18 H18B 0.9599
C18 H18C 0.9600
C19 H19A 0.9600
C19 H19B 0.9601
C19 H19C 0.9601
C20 H20A 0.9604
C20 H20B 0.9600
C20 H20C 0.9599
C21 H21A 0.9600
C21 H21B 0.9600
C21 H21C 0.9601
